data_7214865
loop_
_publ_author_name
'Wales, Craig'
'Thomas, Lynne H.'
'Wilson, Chick C.'

_publ_section_title
;
 Tautomerisation and polymorphism in molecular complexes of piroxicam with
 mono-substituted benzoic acids
;
_journal_issue 21
_journal_name_full CrystEngComm
_journal_page_first 7264
_journal_paper_doi 10.1039/c2ce26069g
_journal_volume 14
_journal_year 2012
_chemical_formula_moiety '2(C15 H13 N3 O4 S), C8 H8 O2, C2 H3 N'
_chemical_formula_sum 'C40 H37 N7 O10 S2'
_chemical_formula_weight 839.91
_chemical_name_systematic
;
?
;
_space_group_IT_number 2
_symmetry_cell_setting triclinic
_symmetry_space_group_name_Hall '-P 1'
_symmetry_space_group_name_H-M 'P -1'
_atom_sites_solution_hydrogens mixed
_atom_sites_solution_primary direct
_atom_sites_solution_secondary difmap
_audit_creation_method SHELXL-97
_cell_angle_alpha 93.6020(10)
_cell_angle_beta 104.0920(10)
_cell_angle_gamma 112.1530(10)
_cell_formula_units_Z 1
_cell_length_a 8.4985(2)
_cell_length_b 9.8813(2)
_cell_length_c 12.5408(3)
_cell_measurement_reflns_used 19901
_cell_measurement_temperature 100(2)
_cell_measurement_theta_max 27.10
_cell_measurement_theta_min 1
_cell_volume 931.91(4)
_computing_cell_refinement 'HKL Scalepack (Otwinowski & Minor 1997)'
_computing_data_collection 'Collect (Bruker AXS BV, 1997-2004)'
_computing_data_reduction 'HKL Denzo & Scalepack(Otwinowski,Minor 1997)'
_computing_structure_refinement 'SHELXL-97 (Sheldrick, 2008)'
_computing_structure_solution 'SHELXS-97 (Sheldrick, 2008)'
_diffrn_ambient_temperature 100(2)
_diffrn_measured_fraction_theta_full 0.997
_diffrn_measured_fraction_theta_max 0.997
_diffrn_measurement_device_type KappaCCD
_diffrn_measurement_method 'CCD; rotation images'
_diffrn_radiation_monochromator graphite
_diffrn_radiation_source 'fine-focus sealed tube'
_diffrn_radiation_type MoK\a
_diffrn_radiation_wavelength 0.71073
_diffrn_reflns_av_R_equivalents 0.1337
_diffrn_reflns_av_sigmaI/netI 0.0785
_diffrn_reflns_limit_h_max 10
_diffrn_reflns_limit_h_min -10
_diffrn_reflns_limit_k_max 12
_diffrn_reflns_limit_k_min -12
_diffrn_reflns_limit_l_max 16
_diffrn_reflns_limit_l_min -16
_diffrn_reflns_number 19882
_diffrn_reflns_theta_full 27.15
_diffrn_reflns_theta_max 27.15
_diffrn_reflns_theta_min 1.70
_exptl_absorpt_coefficient_mu 0.216
_exptl_absorpt_correction_T_max 1
_exptl_absorpt_correction_T_min 0.626
_exptl_absorpt_correction_type multi-scan
_exptl_absorpt_process_details 'SADABS (Blessing, 1997)'
_exptl_crystal_colour yellow
_exptl_crystal_density_diffrn 1.497
_exptl_crystal_density_method 'not measured'
_exptl_crystal_description needle
_exptl_crystal_F_000 438
_refine_diff_density_max 0.535
_refine_diff_density_min -0.397
_refine_diff_density_rms 0.077
_refine_ls_extinction_method none
_refine_ls_goodness_of_fit_ref 1.071
_refine_ls_hydrogen_treatment mixed
_refine_ls_matrix_type full
_refine_ls_number_parameters 341
_refine_ls_number_reflns 4108
_refine_ls_number_restraints 0
_refine_ls_restrained_S_all 1.071
_refine_ls_R_factor_all 0.0929
_refine_ls_R_factor_gt 0.0562
_refine_ls_shift/su_max 0.000
_refine_ls_shift/su_mean 0.000
_refine_ls_structure_factor_coef Fsqd
_refine_ls_weighting_details 'calc w=1/[\s^2^(Fo^2^)+(0.0625P)^2^+0.6583P] where P=(Fo^2^+2Fc^2^)/3'
_refine_ls_weighting_scheme calc
_refine_ls_wR_factor_gt 0.1316
_refine_ls_wR_factor_ref 0.1493
_reflns_number_gt 2874
_reflns_number_total 4108
_reflns_threshold_expression >2sigma(I)
_cod_data_source_file c2ce26069g.txt
_cod_data_source_block shelxl_PXZ_3MBA_ACN
_cod_depositor_comments
;
The following automatic conversions were performed:

'_symmetry_cell_setting' value 'Triclinic' changed to 'triclinic'
according to
/usr/data/users/saulius/automatic-downloads/retrospective/RSC/lib/dictionaries/cif_core.dic
dictionary named 'cif_core.dic' version 2.4.2 from 2011-04-26.

Automatic conversion script
Id: cif_fix_values 2281 2013-09-26 08:29:07Z andrius 
;
_cod_original_sg_symbol_H-M P-1
_cod_database_code 7214865

loop_
_symmetry_equiv_pos_as_xyz
'x, y, z'
'-x, -y, -z'

loop_
_atom_site_label
_atom_site_type_symbol
_atom_site_fract_x
_atom_site_fract_y
_atom_site_fract_z
_atom_site_U_iso_or_equiv
_atom_site_adp_type
_atom_site_occupancy
_atom_site_symmetry_multiplicity
_atom_site_calc_flag
_atom_site_refinement_flags
C17 C 0.8146(10) 0.4544(9) 0.8813(5) 0.0242(6) Uani 0.50 1 d P
H17 H 0.8066 0.4604 0.8066 0.029 Uiso 0.50 1 calc PR
C18 C 0.9820(11) 0.5017(9) 0.9591(5) 0.0242(6) Uani 0.50 1 d P
H18 H 1.0832 0.5390 0.9354 0.029 Uiso 0.50 1 calc PR
O6 O 1.4620(7) 0.6521(6) 0.8306(4) 0.0240(11) Uani 0.50 1 d P
C24 C 1.4883(10) 0.6632(8) 0.9412(6) 0.0204(9) Uani 0.50 1 d P
O5 O 0.3635(6) 0.2832(6) 0.9933(4) 0.0474(13) Uani 0.50 1 d P
C21 C 1.1578(7) 0.5594(6) 0.8967(5) 0.0242(6) Uani 0.50 1 d P
H21 H 1.1506 0.5634 0.8219 0.029 Uiso 0.50 1 calc PR
C22 C 1.3236(7) 0.6062(6) 0.9746(4) 0.0204(9) Uani 0.50 1 d P
C20 C 0.6622(7) 0.3994(6) 0.9131(5) 0.0242(6) Uani 0.50 1 d P
H20 H 0.5516 0.3665 0.8606 0.029 Uiso 0.50 1 calc PR
N4 N 0.4181(8) 0.2841(7) 0.9253(6) 0.0465(13) Uani 0.50 1 d P
C25 C 1.4128(12) 0.6273(11) 0.8652(8) 0.035(2) Uani 0.50 1 d P
H25A H 1.4942 0.6581 0.8214 0.052 Uiso 0.50 1 calc PR
H25B H 1.3264 0.6689 0.8455 0.052 Uiso 0.50 1 calc PR
H25C H 1.3539 0.5210 0.8511 0.052 Uiso 0.50 1 calc PR
C23 C 0.8249(10) 0.4616(9) 0.8473(5) 0.0242(6) Uani 0.50 1 d P
H23A H 0.7765 0.5324 0.8604 0.036 Uiso 0.50 1 calc PR
H23B H 0.7471 0.3654 0.8555 0.036 Uiso 0.50 1 calc PR
H23C H 0.8365 0.4578 0.7730 0.036 Uiso 0.50 1 calc PR
C26 C 1.5086(15) 0.6779(12) 0.9819(8) 0.0465(13) Uani 0.50 1 d P
C19 C 1.0010(10) 0.5062(9) 0.9288(6) 0.0242(6) Uani 0.50 1 d P
H4 H -0.206(4) 0.603(3) 0.374(2) 0.020(7) Uiso 1 1 d .
H3 H -0.492(4) 0.582(3) 0.310(3) 0.025(8) Uiso 1 1 d .
H13 H 0.245(4) 1.092(3) 0.709(2) 0.023(7) Uiso 1 1 d .
H1 H -0.467(4) 0.749(3) 0.626(2) 0.019(7) Uiso 1 1 d .
H6 H -0.084(4) 0.794(3) 1.113(2) 0.015(7) Uiso 1 1 d .
H7 H 0.041(3) 0.822(3) 1.303(2) 0.013(6) Uiso 1 1 d .
H5 H -0.045(4) 0.828(3) 0.928(3) 0.031(8) Uiso 1 1 d .
H2 H -0.627(4) 0.652(3) 0.439(2) 0.029(8) Uiso 1 1 d .
H11 H 0.248(4) 1.021(4) 0.588(3) 0.040(9) Uiso 1 1 d .
H9 H 0.514(4) 1.014(3) 1.244(2) 0.018(7) Uiso 1 1 d .
H12 H 0.069(4) 1.027(3) 0.603(3) 0.035(9) Uiso 1 1 d .
H10 H 0.392(4) 0.979(4) 1.065(3) 0.037(9) Uiso 1 1 d .
H8 H 0.357(4) 0.929(3) 1.373(3) 0.035(9) Uiso 1 1 d .
H24 H 1.559(12) 0.699(9) 0.824(7) 0.06(3) Uiso 0.50 1 d P
S1 S 0.06613(8) 0.72291(8) 0.58149(5) 0.0210(2) Uani 1 1 d .
O1 O -0.2276(2) 0.7768(2) 0.79940(15) 0.0224(4) Uani 1 1 d .
O2 O 0.3257(2) 0.9383(2) 0.90460(15) 0.0232(4) Uani 1 1 d .
N3 N 0.0705(3) 0.8712(2) 0.95697(18) 0.0185(5) Uani 1 1 d .
O4 O 0.1521(2) 0.7652(2) 0.49601(15) 0.0278(5) Uani 1 1 d .
O3 O 0.0754(2) 0.6005(2) 0.63263(16) 0.0261(5) Uani 1 1 d .
C8 C 0.0501(3) 0.8470(3) 0.7632(2) 0.0184(5) Uani 1 1 d .
N2 N 0.3199(3) 0.9503(3) 1.11321(18) 0.0202(5) Uani 1 1 d .
N1 N 0.1453(3) 0.8691(2) 0.68005(17) 0.0194(5) Uani 1 1 d .
C7 C -0.1352(3) 0.7901(3) 0.7304(2) 0.0184(6) Uani 1 1 d .
C6 C -0.2335(3) 0.7376(3) 0.6083(2) 0.0188(6) Uani 1 1 d .
C4 C -0.2523(4) 0.6401(3) 0.4199(2) 0.0216(6) Uani 1 1 d .
C12 C 0.0362(4) 0.8384(3) 1.1404(2) 0.0210(6) Uani 1 1 d .
C15 C 0.3998(4) 0.9686(3) 1.2242(2) 0.0227(6) Uani 1 1 d .
C14 C 0.3012(4) 0.9200(3) 1.2958(2) 0.0248(6) Uani 1 1 d .
C5 C -0.1578(3) 0.6974(3) 0.5311(2) 0.0204(6) Uani 1 1 d .
C9 C 0.1616(3) 0.8896(3) 0.8765(2) 0.0189(6) Uani 1 1 d .
C2 C -0.5055(4) 0.6659(3) 0.4582(2) 0.0237(6) Uani 1 1 d .
C11 C 0.1427(3) 0.8870(3) 1.0691(2) 0.0172(5) Uani 1 1 d .
C16 C 0.1818(4) 1.0139(3) 0.6426(2) 0.0239(6) Uani 1 1 d .
C3 C -0.4280(4) 0.6245(3) 0.3841(2) 0.0253(6) Uani 1 1 d .
C13 C 0.1153(4) 0.8525(3) 1.2521(2) 0.0235(6) Uani 1 1 d .
C1 C -0.4106(3) 0.7203(3) 0.5701(2) 0.0213(6) Uani 1 1 d .

loop_
_atom_site_aniso_label
_atom_site_aniso_U_11
_atom_site_aniso_U_22
_atom_site_aniso_U_33
_atom_site_aniso_U_23
_atom_site_aniso_U_13
_atom_site_aniso_U_12
C17 0.0222(12) 0.0246(11) 0.0241(18) 0.0055(13) 0.0067(12) 0.0074(9)
C18 0.0222(12) 0.0246(11) 0.0241(18) 0.0055(13) 0.0067(12) 0.0074(9)
O6 0.012(3) 0.034(3) 0.020(3) 0.009(2) 0.0056(19) 0.002(2)
C24 0.014(2) 0.019(2) 0.026(2) 0.0045(19) 0.006(2) 0.0045(17)
O5 0.011(2) 0.087(4) 0.023(2) -0.001(2) 0.0002(19) 0.002(2)
C21 0.0222(12) 0.0246(11) 0.0241(18) 0.0055(13) 0.0067(12) 0.0074(9)
C22 0.014(2) 0.019(2) 0.026(2) 0.0045(19) 0.006(2) 0.0045(17)
C20 0.0222(12) 0.0246(11) 0.0241(18) 0.0055(13) 0.0067(12) 0.0074(9)
N4 0.030(3) 0.048(3) 0.051(3) 0.003(3) 0.010(3) 0.006(2)
C25 0.027(5) 0.046(5) 0.040(6) 0.015(4) 0.017(4) 0.018(4)
C23 0.0222(12) 0.0246(11) 0.0241(18) 0.0055(13) 0.0067(12) 0.0074(9)
C26 0.030(3) 0.048(3) 0.051(3) 0.003(3) 0.010(3) 0.006(2)
C19 0.0222(12) 0.0246(11) 0.0241(18) 0.0055(13) 0.0067(12) 0.0074(9)
S1 0.0128(3) 0.0279(4) 0.0187(3) 0.0011(3) 0.0026(3) 0.0061(3)
O1 0.0128(9) 0.0321(11) 0.0215(10) 0.0067(8) 0.0066(8) 0.0067(8)
O2 0.0100(9) 0.0326(11) 0.0194(9) 0.0005(8) 0.0022(8) 0.0022(8)
N3 0.0100(11) 0.0248(12) 0.0177(11) 0.0036(9) 0.0024(9) 0.0047(10)
O4 0.0182(10) 0.0416(12) 0.0197(10) 0.0026(9) 0.0063(8) 0.0078(9)
O3 0.0197(10) 0.0308(11) 0.0263(10) 0.0021(9) 0.0028(8) 0.0113(9)
C8 0.0143(13) 0.0206(13) 0.0190(13) 0.0036(11) 0.0055(11) 0.0052(11)
N2 0.0143(11) 0.0255(12) 0.0182(11) 0.0022(10) 0.0041(10) 0.0059(10)
N1 0.0128(11) 0.0231(12) 0.0173(11) 0.0012(9) 0.0028(9) 0.0034(9)
C7 0.0143(13) 0.0209(13) 0.0196(13) 0.0050(11) 0.0049(11) 0.0065(11)
C6 0.0142(13) 0.0171(13) 0.0195(13) 0.0042(11) 0.0021(11) 0.0018(11)
C4 0.0206(14) 0.0204(14) 0.0204(14) 0.0008(11) 0.0039(12) 0.0061(12)
C12 0.0129(14) 0.0235(14) 0.0237(14) 0.0039(12) 0.0056(11) 0.0043(12)
C15 0.0119(14) 0.0273(15) 0.0234(14) 0.0001(12) 0.0013(11) 0.0050(12)
C14 0.0217(15) 0.0310(16) 0.0181(14) 0.0030(12) 0.0030(12) 0.0086(13)
C5 0.0149(13) 0.0195(13) 0.0222(14) 0.0038(11) 0.0030(11) 0.0034(11)
C9 0.0141(13) 0.0184(13) 0.0208(13) 0.0026(11) 0.0044(11) 0.0034(11)
C2 0.0134(13) 0.0212(14) 0.0305(15) 0.0036(12) -0.0003(12) 0.0047(12)
C11 0.0147(13) 0.0170(13) 0.0179(13) 0.0011(10) 0.0031(10) 0.0058(11)
C16 0.0204(15) 0.0271(15) 0.0208(14) 0.0051(13) 0.0070(12) 0.0052(13)
C3 0.0211(15) 0.0245(15) 0.0204(14) 0.0003(12) -0.0045(12) 0.0057(12)
C13 0.0238(15) 0.0255(15) 0.0228(14) 0.0058(12) 0.0109(12) 0.0089(12)
C1 0.0149(13) 0.0209(14) 0.0248(14) 0.0053(11) 0.0043(11) 0.0042(11)

loop_
_atom_type_symbol
_atom_type_description
_atom_type_scat_dispersion_real
_atom_type_scat_dispersion_imag
_atom_type_scat_source
C C 0.0033 0.0016 'International Tables Vol C Tables 4.2.6.8 and 6.1.1.4'
H H 0.0000 0.0000 'International Tables Vol C Tables 4.2.6.8 and 6.1.1.4'
N N 0.0061 0.0033 'International Tables Vol C Tables 4.2.6.8 and 6.1.1.4'
O O 0.0106 0.0060 'International Tables Vol C Tables 4.2.6.8 and 6.1.1.4'
S S 0.1246 0.1234 'International Tables Vol C Tables 4.2.6.8 and 6.1.1.4'

loop_
_geom_angle_atom_site_label_1
_geom_angle_atom_site_label_2
_geom_angle_atom_site_label_3
_geom_angle
_geom_angle_site_symmetry_1
_geom_angle_site_symmetry_3
C20 C17 C18 121.2(5) . .
C20 C17 H17 119.4 . .
C18 C17 H17 119.4 . .
C19 C18 C17 121.0(5) 2_767 .
C19 C18 H18 119.5 2_767 .
C17 C18 H18 119.5 . .
C24 O6 H24 104(6) . .
O5 C24 O6 121.9(7) 2_767 .
O5 C24 C22 124.0(7) 2_767 .
O6 C24 C22 114.2(7) . .
O6 C24 N4 161.5(7) . 2_767
C22 C24 N4 83.4(5) . 2_767
C22 C21 C19 121.4(5) . .
C22 C21 H21 119.3 . .
C19 C21 H21 119.3 . .
C20 C22 C21 120.4(5) 2_767 .
C20 C22 C24 118.2(5) 2_767 .
C21 C22 C24 121.4(5) . .
C17 C20 C22 118.7(6) . 2_767
C17 C20 H20 120.6 . .
C22 C20 H20 120.6 2_767 .
C26 C25 H25A 109.5 . .
C26 C25 H25B 109.5 . .
H25A C25 H25B 109.5 . .
C26 C25 H25C 109.5 . .
H25A C25 H25C 109.5 . .
H25B C25 H25C 109.5 . .
C26 C25 H24 96(3) . .
H25B C25 H24 111.0 . .
H25C C25 H24 120.0 . .
C19 C23 H23A 109.5 . .
C19 C23 H23B 109.5 . .
H23A C23 H23B 109.5 . .
C19 C23 H23C 109.5 . .
H23A C23 H23C 109.5 . .
H23B C23 H23C 109.5 . .
O5 C26 N4 60.1(7) 2_767 2_767
O5 C26 C25 121.0(10) 2_767 .
N4 C26 C25 178.7(11) 2_767 .
C18 C19 C21 117.3(5) 2_767 .
C18 C19 C23 121.0(5) 2_767 .
C21 C19 C23 121.7(6) . .
O3 S1 O4 119.46(12) . .
O3 S1 N1 108.18(11) . .
O4 S1 N1 107.58(12) . .
O3 S1 C5 109.50(12) . .
O4 S1 C5 109.21(12) . .
N1 S1 C5 101.35(12) . .
C11 N3 C9 126.2(2) . .
C11 N3 H5 120(2) . .
C9 N3 H5 113(2) . .
C7 C8 C9 125.3(2) . .
C7 C8 N1 120.2(2) . .
C9 C8 N1 114.5(2) . .
C11 N2 C15 122.4(2) . .
C11 N2 H10 119(2) . .
C15 N2 H10 119(2) . .
C8 N1 C16 113.8(2) . .
C8 N1 S1 112.74(17) . .
C16 N1 S1 116.34(18) . .
O1 C7 C8 123.5(2) . .
O1 C7 C6 117.7(2) . .
C8 C7 C6 118.8(2) . .
C5 C6 C1 118.0(2) . .
C5 C6 C7 122.3(2) . .
C1 C6 C7 119.5(2) . .
C5 C4 C3 118.5(3) . .
C5 C4 H4 120.5(18) . .
C3 C4 H4 120.5(18) . .
C13 C12 C11 119.3(3) . .
C13 C12 H6 119.5(17) . .
C11 C12 H6 121.1(17) . .
N2 C15 C14 120.6(3) . .
N2 C15 H9 114.6(19) . .
C14 C15 H9 124.8(19) . .
C15 C14 C13 118.4(3) . .
C15 C14 H8 121(2) . .
C13 C14 H8 121(2) . .
C4 C5 C6 122.2(2) . .
C4 C5 S1 120.9(2) . .
C6 C5 S1 116.9(2) . .
O2 C9 N3 120.5(2) . .
O2 C9 C8 124.8(2) . .
N3 C9 C8 114.7(2) . .
C3 C2 C1 120.5(3) . .
C3 C2 H2 123.7(18) . .
C1 C2 H2 115.7(18) . .
N2 C11 N3 119.7(2) . .
N2 C11 C12 118.8(2) . .
N3 C11 C12 121.5(2) . .
N1 C16 H13 107.6(16) . .
N1 C16 H11 108.5(19) . .
H13 C16 H11 114(3) . .
N1 C16 H12 113.2(18) . .
H13 C16 H12 107(2) . .
H11 C16 H12 106(3) . .
C2 C3 C4 120.5(3) . .
C2 C3 H3 121.3(18) . .
C4 C3 H3 118.1(18) . .
C12 C13 C14 120.4(3) . .
C12 C13 H7 119.5(16) . .
C14 C13 H7 119.9(15) . .
C2 C1 C6 120.2(3) . .
C2 C1 H1 121.5(15) . .
C6 C1 H1 118.3(15) . .

loop_
_geom_bond_atom_site_label_1
_geom_bond_atom_site_label_2
_geom_bond_distance
_geom_bond_site_symmetry_2
C17 C20 1.371(9) .
C17 C18 1.400(9) .
C17 H17 0.9300 .
C18 C19 1.388(7) 2_767
C18 H18 0.9300 .
O6 C24 1.340(9) .
O6 H24 0.81(9) .
C24 O5 1.217(9) 2_767
C24 C22 1.474(9) .
C24 N4 1.624(9) 2_767
O5 C26 0.965(11) 2_767
O5 C24 1.217(9) 2_767
C21 C22 1.392(8) .
C21 C19 1.404(9) .
C21 H21 0.9300 .
C22 C20 1.389(8) 2_767
C20 C22 1.389(8) 2_767
C20 H20 0.9300 .
N4 C26 1.140(11) 2_767
N4 C24 1.624(9) 2_767
C25 C26 1.440(12) .
C25 H25A 0.9600 .
C25 H25B 0.9600 .
C25 H25C 0.9600 .
C23 C19 1.476(9) .
C23 H23A 0.9600 .
C23 H23B 0.9600 .
C23 H23C 0.9600 .
C26 O5 0.965(10) 2_767
C26 N4 1.140(11) 2_767
C19 C18 1.388(7) 2_767
S1 O3 1.423(2) .
S1 O4 1.437(2) .
S1 N1 1.645(2) .
S1 C5 1.765(3) .
O1 C7 1.284(3) .
O2 C9 1.239(3) .
N3 C11 1.363(3) .
N3 C9 1.395(3) .
N3 H5 0.88(3) .
C8 C7 1.397(3) .
C8 C9 1.436(4) .
C8 N1 1.448(3) .
N2 C11 1.344(3) .
N2 C15 1.359(3) .
N2 H10 0.95(3) .
N1 C16 1.478(4) .
C7 C6 1.504(4) .
C6 C5 1.399(4) .
C6 C1 1.403(4) .
C4 C5 1.387(4) .
C4 C3 1.395(4) .
C4 H4 0.90(3) .
C12 C13 1.372(4) .
C12 C11 1.403(4) .
C12 H6 0.91(3) .
C15 C14 1.362(4) .
C15 H9 0.87(3) .
C14 C13 1.407(4) .
C14 H8 0.95(3) .
C2 C3 1.384(4) .
C2 C1 1.391(4) .
C2 H2 0.95(3) .
C16 H13 0.98(3) .
C16 H11 0.98(3) .
C16 H12 1.02(3) .
C3 H3 0.93(3) .
C13 H7 0.98(3) .
C1 H1 1.02(3) .
